data_7104929
loop_
_publ_author_name
'Yan, Xiaoyu'
'Lai, Chunbo'
'Xi, Chanjuan'

_publ_section_title
;
 Zr-promoted linear coupling of alkynes to generate bis(allene)s.
;
_journal_issue 40
_journal_name_full 'Chemical communications (Cambridge, England)'
_journal_page_first 6026
_journal_page_last 6028
_journal_paper_doi 10.1039/b912175g
_journal_year 2009
_chemical_formula_sum 'C60 H45 O3 P3'
_chemical_formula_weight 906.87
_chemical_name_systematic
;
?
;
_space_group_IT_number 2
_symmetry_cell_setting triclinic
_symmetry_space_group_name_Hall '-P 1'
_symmetry_space_group_name_H-M 'P -1'
_atom_sites_solution_hydrogens geom
_atom_sites_solution_primary direct
_atom_sites_solution_secondary difmap
_audit_creation_method SHELXL-97
_cell_angle_alpha 82.699(3)
_cell_angle_beta 75.037(2)
_cell_angle_gamma 81.991(2)
_cell_formula_units_Z 2
_cell_length_a 9.8957(4)
_cell_length_b 14.1576(6)
_cell_length_c 18.0625(8)
_cell_measurement_reflns_used 702
_cell_measurement_temperature 293(2)
_cell_measurement_theta_max 28.32
_cell_measurement_theta_min 1.17
_cell_volume 2409.89(18)
_computing_cell_refinement 'Siemens SMART & SAINT'
_computing_data_collection 'Siemens SMART'
_computing_data_reduction 'Siemens XPREP'
_computing_molecular_graphics 'Bruker SHELXTL'
_computing_publication_material 'Bruker SHELXTL'
_computing_structure_refinement 'Siemens SHELXTL'
_computing_structure_solution 'Siemens SHELXTL'
_diffrn_ambient_temperature 293(2)
_diffrn_measured_fraction_theta_full 0.989
_diffrn_measured_fraction_theta_max 0.989
_diffrn_measurement_device_type 'Bruker P4'
_diffrn_measurement_method '\w scans'
_diffrn_radiation_monochromator graphite
_diffrn_radiation_source 'fine-focus sealed tube'
_diffrn_radiation_type MoK\a
_diffrn_radiation_wavelength 0.71073
_diffrn_reflns_av_R_equivalents 0.0813
_diffrn_reflns_av_sigmaI/netI 0.1293
_diffrn_reflns_limit_h_max 13
_diffrn_reflns_limit_h_min -13
_diffrn_reflns_limit_k_max 18
_diffrn_reflns_limit_k_min -18
_diffrn_reflns_limit_l_max 24
_diffrn_reflns_limit_l_min -22
_diffrn_reflns_number 29875
_diffrn_reflns_theta_full 28.32
_diffrn_reflns_theta_max 28.32
_diffrn_reflns_theta_min 1.17
_diffrn_standards_decay_% 0
_diffrn_standards_interval_count 0
_diffrn_standards_interval_time .
_diffrn_standards_number 0
_exptl_absorpt_coefficient_mu 0.170
_exptl_absorpt_correction_T_max 0.9750
_exptl_absorpt_correction_T_min 0.9477
_exptl_absorpt_correction_type empirical
_exptl_absorpt_process_details 'SADABS (Sheldrick, 1996)'
_exptl_crystal_colour colorless
_exptl_crystal_density_diffrn 1.250
_exptl_crystal_density_method 'not measured'
_exptl_crystal_description block
_exptl_crystal_F_000 948
_exptl_crystal_size_max 0.32
_exptl_crystal_size_mid 0.23
_exptl_crystal_size_min 0.15
_refine_diff_density_max 0.212
_refine_diff_density_min -0.243
_refine_diff_density_rms 0.050
_refine_ls_extinction_method none
_refine_ls_goodness_of_fit_ref 1.008
_refine_ls_hydrogen_treatment constr
_refine_ls_matrix_type full
_refine_ls_number_parameters 595
_refine_ls_number_reflns 11888
_refine_ls_number_restraints 0
_refine_ls_restrained_S_all 1.008
_refine_ls_R_factor_gt 0.0897
_refine_ls_shift/su_max 0.000
_refine_ls_shift/su_mean 0.000
_refine_ls_structure_factor_coef Fsqd
_refine_ls_weighting_details 'calc w=1/[\s^2^(Fo^2^)+(0.0356P)^2^+1.3709P] where P=(Fo^2^+2Fc^2^)/3'
_refine_ls_weighting_scheme calc
_refine_ls_wR_factor_gt 0.1311
_refine_ls_wR_factor_ref 0.1741
_reflns_number_gt 4916
_reflns_number_total 11888
_reflns_threshold_expression >2sigma(I)
_cod_data_source_file b912175g.txt
_cod_data_source_block 1
_cod_depositor_comments
;
The following automatic conversions were performed:
'_symmetry_cell_setting' value 'Triclinic' changed to 'triclinic'
according to '/home/saulius/struct/CIF-dictionaries/cif_core.dic'
dictionary named 'cif_core.dic' version 2.4.1 from 2010-06-29.

Automatic conversion script
Id: cif_fix_enum 1527 2010-12-29 10:47:43Z saulius 
;
_cod_original_sg_symbol_H-M P-1
_cod_database_code 7104929
_refine_ls_r_factor_ref 0.2063

loop_
_symmetry_equiv_pos_as_xyz
'x, y, z'
'-x, -y, -z'

loop_
_atom_site_label
_atom_site_type_symbol
_atom_site_fract_x
_atom_site_fract_y
_atom_site_fract_z
_atom_site_U_iso_or_equiv
_atom_site_adp_type
_atom_site_occupancy
_atom_site_symmetry_multiplicity
_atom_site_calc_flag
_atom_site_refinement_flags
_atom_site_disorder_assembly
_atom_site_disorder_group
P2 P 0.83088(11) 0.28018(7) 0.17065(6) 0.0479(3) Uani 1 1 d . . .
O2 O 0.9351(2) 0.21169(17) 0.20124(15) 0.0581(7) Uani 1 1 d . . .
P1 P 0.42521(11) 0.52496(7) 0.21265(6) 0.0516(3) Uani 1 1 d . . .
O3 O 0.7761(3) -0.13127(18) 0.36165(17) 0.0721(9) Uani 1 1 d . . .
P3 P 0.81572(12) -0.03550(8) 0.32582(7) 0.0554(3) Uani 1 1 d . . .
C3 C 0.6555(4) 0.2816(2) 0.2364(2) 0.0410(9) Uani 1 1 d . . .
O1 O 0.4904(3) 0.60347(19) 0.15890(16) 0.0722(9) Uani 1 1 d . . .
C61 C 0.4558(4) 0.1895(2) 0.3246(2) 0.0453(9) Uani 1 1 d . . .
C4 C 0.5984(4) 0.1905(3) 0.2707(2) 0.0447(9) Uani 1 1 d . . .
C31 C 0.5825(4) 0.5004(3) 0.3280(2) 0.0489(10) Uani 1 1 d . . .
C1 C 0.5402(4) 0.4554(3) 0.2683(2) 0.0451(9) Uani 1 1 d . . .
C2 C 0.5895(4) 0.3668(3) 0.2533(2) 0.0444(9) Uani 1 1 d . . .
C6 C 0.7224(4) 0.0157(3) 0.2528(2) 0.0481(10) Uani 1 1 d . . .
C51 C 0.8719(4) 0.4015(3) 0.1603(2) 0.0482(10) Uani 1 1 d . . .
C66 C 0.4258(4) 0.2247(3) 0.3951(2) 0.0606(11) Uani 1 1 d . . .
H66A H 0.4942 0.2525 0.4091 0.073 Uiso 1 1 calc R . .
C91 C 0.7045(4) -0.0421(3) 0.1920(2) 0.0527(10) Uani 1 1 d . . .
C5 C 0.6675(4) 0.1058(3) 0.2561(2) 0.0468(9) Uani 1 1 d . . .
C41 C 0.8134(4) 0.2516(3) 0.0800(2) 0.0502(10) Uani 1 1 d . . .
C81 C 1.0005(4) -0.0378(3) 0.2790(3) 0.0549(11) Uani 1 1 d . . .
C11 C 0.3643(4) 0.4422(3) 0.1641(2) 0.0525(10) Uani 1 1 d . . .
C46 C 0.6951(5) 0.2798(3) 0.0521(3) 0.0653(12) Uani 1 1 d . . .
H46A H 0.6184 0.3153 0.0816 0.078 Uiso 1 1 calc R . .
C36 C 0.5786(4) 0.5987(3) 0.3266(3) 0.0685(13) Uani 1 1 d . . .
H36A H 0.5472 0.6389 0.2881 0.082 Uiso 1 1 calc R . .
C86 C 1.0501(5) 0.0011(3) 0.2055(3) 0.0687(13) Uani 1 1 d . . .
H86A H 0.9871 0.0318 0.1775 0.082 Uiso 1 1 calc R . .
C76 C 0.8394(4) 0.1360(3) 0.3818(3) 0.0624(12) Uani 1 1 d . . .
H76A H 0.9015 0.1506 0.3347 0.075 Uiso 1 1 calc R . .
C21 C 0.2735(4) 0.5665(3) 0.2850(3) 0.0607(12) Uani 1 1 d . . .
C71 C 0.7791(4) 0.0510(3) 0.3953(2) 0.0565(11) Uani 1 1 d . . .
C96 C 0.6988(5) -0.1403(3) 0.2052(3) 0.0747(14) Uani 1 1 d . . .
H96A H 0.7135 -0.1731 0.2509 0.090 Uiso 1 1 calc R . .
C92 C 0.6844(5) 0.0041(3) 0.1234(3) 0.0705(13) Uani 1 1 d . . .
H92A H 0.6882 0.0699 0.1140 0.085 Uiso 1 1 calc R . .
C56 C 0.9180(4) 0.4294(3) 0.2192(3) 0.0682(13) Uani 1 1 d . . .
H56A H 0.9246 0.3858 0.2616 0.082 Uiso 1 1 calc R . .
C94 C 0.6508(5) -0.1426(4) 0.0820(3) 0.0900(17) Uani 1 1 d . . .
H94A H 0.6319 -0.1761 0.0454 0.108 Uiso 1 1 calc R . .
C62 C 0.3522(5) 0.1486(3) 0.3057(3) 0.0768(14) Uani 1 1 d . . .
H62A H 0.3710 0.1230 0.2587 0.092 Uiso 1 1 calc R . .
C42 C 0.9259(5) 0.1977(3) 0.0353(3) 0.0682(13) Uani 1 1 d . . .
H42A H 1.0068 0.1779 0.0528 0.082 Uiso 1 1 calc R . .
C32 C 0.6287(5) 0.4440(3) 0.3868(3) 0.0713(13) Uani 1 1 d . . .
H32A H 0.6315 0.3777 0.3891 0.086 Uiso 1 1 calc R . .
C75 C 0.8082(5) 0.1997(3) 0.4376(3) 0.0772(14) Uani 1 1 d . . .
H75A H 0.8504 0.2562 0.4283 0.093 Uiso 1 1 calc R . .
C16 C 0.2977(4) 0.3633(3) 0.2018(3) 0.0679(12) Uani 1 1 d . . .
H16A H 0.2876 0.3490 0.2545 0.081 Uiso 1 1 calc R . .
C65 C 0.2944(5) 0.2191(3) 0.4458(3) 0.0755(14) Uani 1 1 d . . .
H65A H 0.2763 0.2417 0.4939 0.091 Uiso 1 1 calc R . .
C84 C 1.2868(6) -0.0498(4) 0.2126(4) 0.0901(17) Uani 1 1 d . . .
H84A H 1.3829 -0.0542 0.1901 0.108 Uiso 1 1 calc R . .
C14 C 0.2633(5) 0.3260(4) 0.0835(4) 0.0854(16) Uani 1 1 d . . .
H14A H 0.2300 0.2867 0.0563 0.103 Uiso 1 1 calc R . .
C72 C 0.6855(5) 0.0314(3) 0.4657(3) 0.0785(14) Uani 1 1 d . . .
H72A H 0.6437 -0.0253 0.4756 0.094 Uiso 1 1 calc R . .
C52 C 0.8642(5) 0.4661(3) 0.0975(3) 0.0735(13) Uani 1 1 d . . .
H52A H 0.8342 0.4484 0.0571 0.088 Uiso 1 1 calc R . .
C53 C 0.9015(6) 0.5581(3) 0.0945(3) 0.0933(17) Uani 1 1 d . . .
H53A H 0.8961 0.6019 0.0521 0.112 Uiso 1 1 calc R . .
C54 C 0.9458(5) 0.5839(4) 0.1536(4) 0.0883(16) Uani 1 1 d . . .
H54A H 0.9705 0.6454 0.1513 0.106 Uiso 1 1 calc R . .
C34 C 0.6654(6) 0.5796(4) 0.4399(3) 0.0924(17) Uani 1 1 d . . .
H34A H 0.6918 0.6063 0.4778 0.111 Uiso 1 1 calc R . .
C13 C 0.3285(5) 0.4028(4) 0.0457(3) 0.0850(15) Uani 1 1 d . . .
H13A H 0.3403 0.4157 -0.0073 0.102 Uiso 1 1 calc R . .
C64 C 0.1923(5) 0.1807(4) 0.4255(3) 0.0844(16) Uani 1 1 d . . .
H64A H 0.1036 0.1786 0.4588 0.101 Uiso 1 1 calc R . .
C93 C 0.6586(5) -0.0449(4) 0.0680(3) 0.0908(16) Uani 1 1 d . . .
H93A H 0.6465 -0.0124 0.0217 0.109 Uiso 1 1 calc R . .
C35 C 0.6217(5) 0.6375(4) 0.3827(3) 0.0854(16) Uani 1 1 d . . .
H35A H 0.6206 0.7035 0.3809 0.102 Uiso 1 1 calc R . .
C82 C 1.0972(5) -0.0814(4) 0.3201(3) 0.0835(15) Uani 1 1 d . . .
H82A H 1.0660 -0.1061 0.3710 0.100 Uiso 1 1 calc R . .
C43 C 0.9181(6) 0.1733(3) -0.0351(3) 0.0855(16) Uani 1 1 d . . .
H43A H 0.9937 0.1369 -0.0646 0.103 Uiso 1 1 calc R . .
C12 C 0.3774(5) 0.4622(3) 0.0863(3) 0.0724(13) Uani 1 1 d . . .
H12A H 0.4193 0.5159 0.0606 0.087 Uiso 1 1 calc R . .
C45 C 0.6881(6) 0.2565(3) -0.0187(3) 0.0830(15) Uani 1 1 d . . .
H45A H 0.6085 0.2774 -0.0371 0.100 Uiso 1 1 calc R . .
C95 C 0.6708(5) -0.1894(4) 0.1497(4) 0.0911(17) Uani 1 1 d . . .
H95A H 0.6657 -0.2551 0.1589 0.109 Uiso 1 1 calc R . .
C22 C 0.2277(5) 0.5151(5) 0.3533(3) 0.110(2) Uani 1 1 d . . .
H22A H 0.2781 0.4570 0.3649 0.132 Uiso 1 1 calc R . .
C74 C 0.7147(6) 0.1791(4) 0.5069(3) 0.0922(17) Uani 1 1 d . . .
H74A H 0.6929 0.2224 0.5440 0.111 Uiso 1 1 calc R . .
C24 C 0.0350(10) 0.6321(9) 0.3883(6) 0.187(7) Uani 1 1 d . . .
H24A H -0.0449 0.6548 0.4241 0.225 Uiso 1 1 calc R . .
C33 C 0.6706(6) 0.4831(4) 0.4420(3) 0.0919(16) Uani 1 1 d . . .
H33A H 0.7025 0.4435 0.4806 0.110 Uiso 1 1 calc R . .
C15 C 0.2461(5) 0.3058(4) 0.1614(3) 0.0824(15) Uani 1 1 d . . .
H15A H 0.2001 0.2537 0.1870 0.099 Uiso 1 1 calc R . .
C55 C 0.9545(5) 0.5202(4) 0.2165(3) 0.0828(15) Uani 1 1 d . . .
H55A H 0.9847 0.5382 0.2568 0.099 Uiso 1 1 calc R . .
C85 C 1.1938(6) -0.0046(3) 0.1720(3) 0.0809(15) Uani 1 1 d . . .
H85A H 1.2266 0.0224 0.1219 0.097 Uiso 1 1 calc R . .
C63 C 0.2214(5) 0.1453(4) 0.3555(3) 0.1001(19) Uani 1 1 d . . .
H63A H 0.1520 0.1186 0.3414 0.120 Uiso 1 1 calc R . .
C44 C 0.8001(7) 0.2023(4) -0.0616(3) 0.0905(17) Uani 1 1 d . . .
H44A H 0.7955 0.1852 -0.1089 0.109 Uiso 1 1 calc R . .
C83 C 1.2393(6) -0.0881(4) 0.2854(4) 0.1030(19) Uani 1 1 d . . .
H83A H 1.3031 -0.1195 0.3127 0.124 Uiso 1 1 calc R . .
C26 C 0.1988(6) 0.6520(4) 0.2684(4) 0.1026(19) Uani 1 1 d . . .
H26A H 0.2301 0.6890 0.2223 0.123 Uiso 1 1 calc R . .
C73 C 0.6534(6) 0.0955(5) 0.5215(3) 0.1007(18) Uani 1 1 d . . .
H73A H 0.5907 0.0818 0.5686 0.121 Uiso 1 1 calc R . .
C25 C 0.0753(8) 0.6834(6) 0.3211(6) 0.155(4) Uani 1 1 d . . .
H25A H 0.0215 0.7398 0.3092 0.187 Uiso 1 1 calc R . .
C23 C 0.1082(8) 0.5472(8) 0.4060(5) 0.189(4) Uani 1 1 d . . .
H23A H 0.0779 0.5114 0.4528 0.226 Uiso 1 1 calc R . .

loop_
_atom_site_aniso_label
_atom_site_aniso_U_11
_atom_site_aniso_U_22
_atom_site_aniso_U_33
_atom_site_aniso_U_23
_atom_site_aniso_U_13
_atom_site_aniso_U_12
P2 0.0415(6) 0.0408(6) 0.0599(7) -0.0082(5) -0.0087(5) -0.0034(5)
O2 0.0432(16) 0.0490(16) 0.081(2) -0.0022(14) -0.0179(14) 0.0022(13)
P1 0.0552(7) 0.0406(6) 0.0571(7) -0.0072(5) -0.0111(5) -0.0018(5)
O3 0.080(2) 0.0418(17) 0.088(2) 0.0096(15) -0.0144(17) -0.0092(15)
P3 0.0555(7) 0.0418(6) 0.0642(8) -0.0030(5) -0.0097(6) -0.0012(5)
C3 0.040(2) 0.035(2) 0.050(2) -0.0080(17) -0.0128(17) -0.0027(17)
O1 0.092(2) 0.0525(18) 0.071(2) 0.0128(15) -0.0209(17) -0.0226(16)
C61 0.043(2) 0.037(2) 0.054(3) -0.0068(18) -0.0083(19) -0.0035(17)
C4 0.048(2) 0.036(2) 0.052(2) -0.0109(18) -0.0145(19) -0.0031(18)
C31 0.044(2) 0.044(2) 0.058(3) -0.016(2) -0.007(2) -0.0068(19)
C1 0.040(2) 0.034(2) 0.058(3) -0.0092(18) -0.0042(18) -0.0067(17)
C2 0.042(2) 0.044(2) 0.047(2) -0.0043(18) -0.0092(18) -0.0063(18)
C6 0.049(2) 0.038(2) 0.056(3) -0.0065(19) -0.0076(19) -0.0097(18)
C51 0.039(2) 0.041(2) 0.063(3) -0.008(2) -0.007(2) -0.0060(18)
C66 0.059(3) 0.059(3) 0.064(3) -0.012(2) -0.010(2) -0.011(2)
C91 0.051(2) 0.041(2) 0.064(3) -0.010(2) -0.008(2) -0.0044(19)
C5 0.044(2) 0.044(2) 0.055(3) -0.0064(19) -0.0119(19) -0.0102(19)
C41 0.055(3) 0.040(2) 0.054(3) -0.0097(19) -0.004(2) -0.011(2)
C81 0.059(3) 0.037(2) 0.066(3) -0.010(2) -0.009(2) -0.003(2)
C11 0.045(2) 0.050(3) 0.060(3) -0.012(2) -0.010(2) 0.0025(19)
C46 0.070(3) 0.059(3) 0.071(3) -0.023(2) -0.019(3) -0.002(2)
C36 0.074(3) 0.045(3) 0.091(4) -0.021(2) -0.021(3) -0.008(2)
C86 0.057(3) 0.062(3) 0.079(3) -0.015(3) -0.004(3) 0.006(2)
C76 0.063(3) 0.061(3) 0.064(3) -0.012(2) -0.019(2) 0.002(2)
C21 0.056(3) 0.056(3) 0.074(3) -0.025(2) -0.022(2) 0.009(2)
C71 0.054(3) 0.053(3) 0.059(3) -0.002(2) -0.015(2) 0.004(2)
C96 0.092(4) 0.038(3) 0.096(4) -0.016(2) -0.022(3) -0.006(2)
C92 0.088(4) 0.060(3) 0.065(3) -0.015(3) -0.011(3) -0.019(3)
C56 0.070(3) 0.059(3) 0.083(3) -0.008(3) -0.026(3) -0.019(2)
C94 0.092(4) 0.092(4) 0.091(4) -0.054(3) -0.004(3) -0.019(3)
C62 0.058(3) 0.097(4) 0.084(4) -0.033(3) -0.011(3) -0.026(3)
C42 0.065(3) 0.062(3) 0.069(3) -0.016(2) 0.003(2) -0.006(2)
C32 0.089(4) 0.061(3) 0.073(3) -0.016(3) -0.029(3) -0.011(3)
C75 0.084(4) 0.066(3) 0.092(4) -0.018(3) -0.041(3) 0.004(3)
C16 0.066(3) 0.066(3) 0.075(3) -0.012(3) -0.019(3) -0.012(2)
C65 0.073(3) 0.072(3) 0.073(3) -0.018(3) 0.006(3) -0.014(3)
C84 0.060(3) 0.095(4) 0.117(5) -0.044(4) -0.008(4) -0.011(3)
C14 0.068(3) 0.087(4) 0.117(5) -0.048(4) -0.037(3) -0.001(3)
C72 0.085(4) 0.068(3) 0.076(4) -0.005(3) -0.011(3) -0.006(3)
C52 0.086(3) 0.058(3) 0.083(4) 0.002(3) -0.031(3) -0.021(3)
C53 0.119(5) 0.055(3) 0.114(5) 0.015(3) -0.043(4) -0.030(3)
C54 0.085(4) 0.052(3) 0.137(5) -0.015(3) -0.033(4) -0.022(3)
C34 0.111(5) 0.092(4) 0.087(4) -0.027(3) -0.034(3) -0.021(4)
C13 0.092(4) 0.102(4) 0.070(4) -0.023(3) -0.032(3) -0.006(3)
C64 0.057(3) 0.079(4) 0.104(4) -0.013(3) 0.011(3) -0.016(3)
C93 0.113(4) 0.095(4) 0.068(4) -0.029(3) -0.009(3) -0.031(3)
C35 0.099(4) 0.058(3) 0.110(5) -0.038(3) -0.026(3) -0.018(3)
C82 0.067(3) 0.096(4) 0.087(4) 0.001(3) -0.022(3) -0.009(3)
C43 0.099(4) 0.073(4) 0.070(4) -0.027(3) 0.012(3) -0.005(3)
C12 0.072(3) 0.075(3) 0.075(4) -0.012(3) -0.024(3) -0.004(3)
C45 0.111(4) 0.071(3) 0.078(4) -0.019(3) -0.040(3) -0.004(3)
C95 0.104(4) 0.052(3) 0.117(5) -0.031(3) -0.012(4) -0.015(3)
C22 0.064(4) 0.166(6) 0.076(4) -0.006(4) 0.007(3) 0.015(4)
C74 0.114(5) 0.091(4) 0.080(4) -0.033(3) -0.041(4) 0.016(4)
C24 0.070(6) 0.279(16) 0.223(12) -0.175(12) 0.002(7) 0.010(7)
C33 0.122(5) 0.082(4) 0.086(4) -0.010(3) -0.045(3) -0.018(3)
C15 0.069(3) 0.083(4) 0.103(4) -0.028(3) -0.019(3) -0.022(3)
C55 0.087(4) 0.063(3) 0.115(5) -0.017(3) -0.042(3) -0.022(3)
C85 0.076(4) 0.073(4) 0.082(4) -0.016(3) 0.003(3) -0.005(3)
C63 0.055(3) 0.125(5) 0.123(5) -0.034(4) -0.003(3) -0.038(3)
C44 0.140(5) 0.068(4) 0.067(4) -0.017(3) -0.022(4) -0.019(4)
C83 0.067(4) 0.128(5) 0.118(5) -0.015(4) -0.033(4) -0.001(4)
C26 0.083(4) 0.056(3) 0.174(6) -0.037(4) -0.039(4) 0.011(3)
C73 0.116(5) 0.105(5) 0.069(4) -0.016(4) -0.006(3) 0.003(4)
C25 0.077(6) 0.099(6) 0.314(14) -0.127(8) -0.063(7) 0.038(4)
C23 0.086(6) 0.334(14) 0.119(6) -0.060(8) 0.019(5) 0.018(7)

loop_
_atom_type_symbol
_atom_type_description
_atom_type_scat_dispersion_real
_atom_type_scat_dispersion_imag
_atom_type_scat_source
C C 0.0033 0.0016 'International Tables Vol C Tables 4.2.6.8 and 6.1.1.4'
H H 0.0000 0.0000 'International Tables Vol C Tables 4.2.6.8 and 6.1.1.4'
O O 0.0106 0.0060 'International Tables Vol C Tables 4.2.6.8 and 6.1.1.4'
P P 0.1023 0.0942 'International Tables Vol C Tables 4.2.6.8 and 6.1.1.4'

loop_
_geom_angle_atom_site_label_1
_geom_angle_atom_site_label_2
_geom_angle_atom_site_label_3
_geom_angle
_geom_angle_site_symmetry_1
_geom_angle_site_symmetry_3
_geom_angle_publ_flag
O2 P2 C41 112.47(17) . . ?
O2 P2 C51 112.27(17) . . ?
C41 P2 C51 108.78(18) . . ?
O2 P2 C3 111.47(16) . . ?
C41 P2 C3 106.64(17) . . ?
C51 P2 C3 104.77(16) . . ?
O1 P1 C11 112.32(19) . . ?
O1 P1 C21 113.3(2) . . ?
C11 P1 C21 105.35(18) . . ?
O1 P1 C1 114.21(17) . . ?
C11 P1 C1 107.29(18) . . ?
C21 P1 C1 103.57(19) . . ?
O3 P3 C71 112.16(19) . . ?
O3 P3 C81 112.60(18) . . ?
C71 P3 C81 106.39(19) . . ?
O3 P3 C6 113.38(17) . . ?
C71 P3 C6 105.80(18) . . ?
C81 P3 C6 105.93(19) . . ?
C2 C3 C4 123.5(3) . . ?
C2 C3 P2 116.3(3) . . ?
C4 C3 P2 120.1(3) . . ?
C66 C61 C62 118.2(4) . . ?
C66 C61 C4 121.5(4) . . ?
C62 C61 C4 120.2(4) . . ?
C5 C4 C3 123.2(3) . . ?
C5 C4 C61 115.6(3) . . ?
C3 C4 C61 121.3(3) . . ?
C32 C31 C36 117.7(4) . . ?
C32 C31 C1 120.3(4) . . ?
C36 C31 C1 122.1(4) . . ?
C2 C1 C31 120.8(4) . . ?
C2 C1 P1 119.3(3) . . ?
C31 C1 P1 119.8(3) . . ?
C1 C2 C3 172.5(4) . . ?
C5 C6 C91 120.7(4) . . ?
C5 C6 P3 117.1(3) . . ?
C91 C6 P3 122.2(3) . . ?
C52 C51 C56 118.8(4) . . ?
C52 C51 P2 124.6(3) . . ?
C56 C51 P2 116.6(3) . . ?
C61 C66 C65 120.7(4) . . ?
C61 C66 H66A 119.7 . . ?
C65 C66 H66A 119.7 . . ?
C92 C91 C96 118.7(4) . . ?
C92 C91 C6 119.4(4) . . ?
C96 C91 C6 121.7(4) . . ?
C6 C5 C4 170.1(4) . . ?
C46 C41 C42 118.2(4) . . ?
C46 C41 P2 124.0(3) . . ?
C42 C41 P2 117.7(3) . . ?
C86 C81 C82 118.4(4) . . ?
C86 C81 P3 123.4(4) . . ?
C82 C81 P3 118.2(4) . . ?
C12 C11 C16 118.8(4) . . ?
C12 C11 P1 117.6(3) . . ?
C16 C11 P1 123.5(3) . . ?
C45 C46 C41 121.5(4) . . ?
C45 C46 H46A 119.3 . . ?
C41 C46 H46A 119.3 . . ?
C31 C36 C35 120.1(5) . . ?
C31 C36 H36A 120.0 . . ?
C35 C36 H36A 120.0 . . ?
C81 C86 C85 120.6(5) . . ?
C81 C86 H86A 119.7 . . ?
C85 C86 H86A 119.7 . . ?
C71 C76 C75 120.7(4) . . ?
C71 C76 H76A 119.6 . . ?
C75 C76 H76A 119.6 . . ?
C22 C21 C26 119.0(5) . . ?
C22 C21 P1 122.8(4) . . ?
C26 C21 P1 118.1(4) . . ?
C76 C71 C72 118.5(4) . . ?
C76 C71 P3 123.2(3) . . ?
C72 C71 P3 118.3(4) . . ?
C91 C96 C95 119.7(5) . . ?
C91 C96 H96A 120.2 . . ?
C95 C96 H96A 120.2 . . ?
C91 C92 C93 121.5(4) . . ?
C91 C92 H92A 119.2 . . ?
C93 C92 H92A 119.2 . . ?
C55 C56 C51 121.4(4) . . ?
C55 C56 H56A 119.3 . . ?
C51 C56 H56A 119.3 . . ?
C95 C94 C93 119.6(5) . . ?
C95 C94 H94A 120.2 . . ?
C93 C94 H94A 120.2 . . ?
C63 C62 C61 120.8(4) . . ?
C63 C62 H62A 119.6 . . ?
C61 C62 H62A 119.6 . . ?
C43 C42 C41 120.2(5) . . ?
C43 C42 H42A 119.9 . . ?
C41 C42 H42A 119.9 . . ?
C33 C32 C31 121.8(4) . . ?
C33 C32 H32A 119.1 . . ?
C31 C32 H32A 119.1 . . ?
C74 C75 C76 119.8(5) . . ?
C74 C75 H75A 120.1 . . ?
C76 C75 H75A 120.1 . . ?
C15 C16 C11 120.4(5) . . ?
C15 C16 H16A 119.8 . . ?
C11 C16 H16A 119.8 . . ?
C64 C65 C66 120.4(5) . . ?
C64 C65 H65A 119.8 . . ?
C66 C65 H65A 119.8 . . ?
C83 C84 C85 120.0(5) . . ?
C83 C84 H84A 120.0 . . ?
C85 C84 H84A 120.0 . . ?
C13 C14 C15 120.7(5) . . ?
C13 C14 H14A 119.6 . . ?
C15 C14 H14A 119.6 . . ?
C71 C72 C73 120.7(5) . . ?
C71 C72 H72A 119.6 . . ?
C73 C72 H72A 119.6 . . ?
C51 C52 C53 120.0(4) . . ?
C51 C52 H52A 120.0 . . ?
C53 C52 H52A 120.0 . . ?
C54 C53 C52 119.9(5) . . ?
C54 C53 H53A 120.0 . . ?
C52 C53 H53A 120.0 . . ?
C53 C54 C55 120.8(5) . . ?
C53 C54 H54A 119.6 . . ?
C55 C54 H54A 119.6 . . ?
C35 C34 C33 120.3(5) . . ?
C35 C34 H34A 119.9 . . ?
C33 C34 H34A 119.9 . . ?
C14 C13 C12 119.8(5) . . ?
C14 C13 H13A 120.1 . . ?
C12 C13 H13A 120.1 . . ?
C65 C64 C63 119.3(5) . . ?
C65 C64 H64A 120.3 . . ?
C63 C64 H64A 120.3 . . ?
C92 C93 C94 119.5(5) . . ?
C92 C93 H93A 120.2 . . ?
C94 C93 H93A 120.2 . . ?
C34 C35 C36 120.5(5) . . ?
C34 C35 H35A 119.8 . . ?
C36 C35 H35A 119.8 . . ?
C83 C82 C81 120.1(5) . . ?
C83 C82 H82A 120.0 . . ?
C81 C82 H82A 120.0 . . ?
C44 C43 C42 120.4(5) . . ?
C44 C43 H43A 119.8 . . ?
C42 C43 H43A 119.8 . . ?
C11 C12 C13 120.6(5) . . ?
C11 C12 H12A 119.7 . . ?
C13 C12 H12A 119.7 . . ?
C44 C45 C46 119.4(5) . . ?
C44 C45 H45A 120.3 . . ?
C46 C45 H45A 120.3 . . ?
C94 C95 C96 120.9(5) . . ?
C94 C95 H95A 119.5 . . ?
C96 C95 H95A 119.5 . . ?
C21 C22 C23 121.3(7) . . ?
C21 C22 H22A 119.3 . . ?
C23 C22 H22A 119.3 . . ?
C73 C74 C75 120.5(5) . . ?
C73 C74 H74A 119.7 . . ?
C75 C74 H74A 119.7 . . ?
C25 C24 C23 121.5(10) . . ?
C25 C24 H24A 119.3 . . ?
C23 C24 H24A 119.3 . . ?
C34 C33 C32 119.7(5) . . ?
C34 C33 H33A 120.1 . . ?
C32 C33 H33A 120.1 . . ?
C14 C15 C16 119.7(5) . . ?
C14 C15 H15A 120.2 . . ?
C16 C15 H15A 120.2 . . ?
C54 C55 C56 119.1(5) . . ?
C54 C55 H55A 120.4 . . ?
C56 C55 H55A 120.4 . . ?
C84 C85 C86 120.0(5) . . ?
C84 C85 H85A 120.0 . . ?
C86 C85 H85A 120.0 . . ?
C64 C63 C62 120.6(5) . . ?
C64 C63 H63A 119.7 . . ?
C62 C63 H63A 119.7 . . ?
C43 C44 C45 120.2(5) . . ?
C43 C44 H44A 119.9 . . ?
C45 C44 H44A 119.9 . . ?
C84 C83 C82 120.8(6) . . ?
C84 C83 H83A 119.6 . . ?
C82 C83 H83A 119.6 . . ?
C21 C26 C25 119.7(7) . . ?
C21 C26 H26A 120.2 . . ?
C25 C26 H26A 120.2 . . ?
C74 C73 C72 119.6(5) . . ?
C74 C73 H73A 120.2 . . ?
C72 C73 H73A 120.2 . . ?
C24 C25 C26 119.6(9) . . ?
C24 C25 H25A 120.2 . . ?
C26 C25 H25A 120.2 . . ?
C24 C23 C22 118.8(9) . . ?
C24 C23 H23A 120.6 . . ?
C22 C23 H23A 120.6 . . ?

loop_
_geom_bond_atom_site_label_1
_geom_bond_atom_site_label_2
_geom_bond_distance
_geom_bond_site_symmetry_2
_geom_bond_publ_flag
P2 O2 1.479(3) . ?
P2 C41 1.791(4) . ?
P2 C51 1.795(4) . ?
P2 C3 1.832(4) . ?
P1 O1 1.482(3) . ?
P1 C11 1.798(4) . ?
P1 C21 1.801(4) . ?
P1 C1 1.818(4) . ?
O3 P3 1.485(3) . ?
P3 C71 1.799(4) . ?
P3 C81 1.803(4) . ?
P3 C6 1.821(4) . ?
C3 C2 1.322(4) . ?
C3 C4 1.478(5) . ?
C61 C66 1.373(5) . ?
C61 C62 1.377(5) . ?
C61 C4 1.494(5) . ?
C4 C5 1.318(5) . ?
C31 C32 1.381(5) . ?
C31 C36 1.384(5) . ?
C31 C1 1.492(5) . ?
C1 C2 1.315(5) . ?
C6 C5 1.316(5) . ?
C6 C91 1.509(5) . ?
C51 C52 1.375(5) . ?
C51 C56 1.379(5) . ?
C66 C65 1.390(5) . ?
C66 H66A 0.9300 . ?
C91 C92 1.375(5) . ?
C91 C96 1.386(5) . ?
C41 C46 1.382(5) . ?
C41 C42 1.389(5) . ?
C81 C86 1.364(5) . ?
C81 C82 1.390(6) . ?
C11 C12 1.374(5) . ?
C11 C16 1.388(5) . ?
C46 C45 1.380(6) . ?
C46 H46A 0.9300 . ?
C36 C35 1.393(6) . ?
C36 H36A 0.9300 . ?
C86 C85 1.390(6) . ?
C86 H86A 0.9300 . ?
C76 C71 1.384(5) . ?
C76 C75 1.385(6) . ?
C76 H76A 0.9300 . ?
C21 C22 1.354(6) . ?
C21 C26 1.369(6) . ?
C71 C72 1.388(6) . ?
C96 C95 1.393(6) . ?
C96 H96A 0.9300 . ?
C92 C93 1.379(6) . ?
C92 H92A 0.9300 . ?
C56 C55 1.374(5) . ?
C56 H56A 0.9300 . ?
C94 C95 1.362(7) . ?
C94 C93 1.384(7) . ?
C94 H94A 0.9300 . ?
C62 C63 1.376(6) . ?
C62 H62A 0.9300 . ?
C42 C43 1.384(6) . ?
C42 H42A 0.9300 . ?
C32 C33 1.375(6) . ?
C32 H32A 0.9300 . ?
C75 C74 1.374(6) . ?
C75 H75A 0.9300 . ?
C16 C15 1.384(6) . ?
C16 H16A 0.9300 . ?
C65 C64 1.359(6) . ?
C65 H65A 0.9300 . ?
C84 C83 1.347(7) . ?
C84 C85 1.363(7) . ?
C84 H84A 0.9300 . ?
C14 C13 1.358(6) . ?
C14 C15 1.370(6) . ?
C14 H14A 0.9300 . ?
C72 C73 1.390(6) . ?
C72 H72A 0.9300 . ?
C52 C53 1.393(6) . ?
C52 H52A 0.9300 . ?
C53 C54 1.360(6) . ?
C53 H53A 0.9300 . ?
C54 C55 1.371(6) . ?
C54 H54A 0.9300 . ?
C34 C35 1.357(6) . ?
C34 C33 1.357(6) . ?
C34 H34A 0.9300 . ?
C13 C12 1.391(6) . ?
C13 H13A 0.9300 . ?
C64 C63 1.365(6) . ?
C64 H64A 0.9300 . ?
C93 H93A 0.9300 . ?
C35 H35A 0.9300 . ?
C82 C83 1.379(6) . ?
C82 H82A 0.9300 . ?
C43 C44 1.366(7) . ?
C43 H43A 0.9300 . ?
C12 H12A 0.9300 . ?
C45 C44 1.375(6) . ?
C45 H45A 0.9300 . ?
C95 H95A 0.9300 . ?
C22 C23 1.374(8) . ?
C22 H22A 0.9300 . ?
C74 C73 1.370(7) . ?
C74 H74A 0.9300 . ?
C24 C25 1.329(13) . ?
C24 C23 1.360(13) . ?
C24 H24A 0.9300 . ?
C33 H33A 0.9300 . ?
C15 H15A 0.9300 . ?
C55 H55A 0.9300 . ?
C85 H85A 0.9300 . ?
C63 H63A 0.9300 . ?
C44 H44A 0.9300 . ?
C83 H83A 0.9300 . ?
C26 C25 1.397(8) . ?
C26 H26A 0.9300 . ?
C73 H73A 0.9300 . ?
C25 H25A 0.9300 . ?
C23 H23A 0.9300 . ?

loop_
_geom_torsion_atom_site_label_1
_geom_torsion_atom_site_label_2
_geom_torsion_atom_site_label_3
_geom_torsion_atom_site_label_4
_geom_torsion
_geom_torsion_site_symmetry_1
_geom_torsion_site_symmetry_2
_geom_torsion_site_symmetry_3
_geom_torsion_site_symmetry_4
_geom_torsion_publ_flag
O2 P2 C3 C2 130.6(3) . . . . ?
C41 P2 C3 C2 -106.3(3) . . . . ?
C51 P2 C3 C2 8.9(3) . . . . ?
O2 P2 C3 C4 -46.1(3) . . . . ?
C41 P2 C3 C4 77.0(3) . . . . ?
C51 P2 C3 C4 -167.8(3) . . . . ?
C2 C3 C4 C5 -177.0(4) . . . . ?
P2 C3 C4 C5 -0.5(5) . . . . ?
C2 C3 C4 C61 3.5(5) . . . . ?
P2 C3 C4 C61 180.0(3) . . . . ?
C66 C61 C4 C5 115.4(4) . . . . ?
C62 C61 C4 C5 -61.5(5) . . . . ?
C66 C61 C4 C3 -65.0(5) . . . . ?
C62 C61 C4 C3 118.0(4) . . . . ?
C32 C31 C1 C2 -24.0(6) . . . . ?
C36 C31 C1 C2 155.3(4) . . . . ?
C32 C31 C1 P1 158.7(3) . . . . ?
C36 C31 C1 P1 -22.0(5) . . . . ?
O1 P1 C1 C2 -109.3(3) . . . . ?
C11 P1 C1 C2 15.9(4) . . . . ?
C21 P1 C1 C2 127.0(3) . . . . ?
O1 P1 C1 C31 68.1(3) . . . . ?
C11 P1 C1 C31 -166.7(3) . . . . ?
C21 P1 C1 C31 -55.6(3) . . . . ?
C31 C1 C2 C3 -56(3) . . . . ?
P1 C1 C2 C3 121(3) . . . . ?
C4 C3 C2 C1 149(3) . . . . ?
P2 C3 C2 C1 -27(3) . . . . ?
O3 P3 C6 C5 133.2(3) . . . . ?
C71 P3 C6 C5 9.8(4) . . . . ?
C81 P3 C6 C5 -102.9(3) . . . . ?
O3 P3 C6 C91 -45.3(3) . . . . ?
C71 P3 C6 C91 -168.6(3) . . . . ?
C81 P3 C6 C91 78.7(3) . . . . ?
O2 P2 C51 C52 136.4(4) . . . . ?
C41 P2 C51 C52 11.2(4) . . . . ?
C3 P2 C51 C52 -102.5(4) . . . . ?
O2 P2 C51 C56 -41.6(3) . . . . ?
C41 P2 C51 C56 -166.8(3) . . . . ?
C3 P2 C51 C56 79.5(3) . . . . ?
C62 C61 C66 C65 0.0(6) . . . . ?
C4 C61 C66 C65 -177.0(4) . . . . ?
C5 C6 C91 C92 26.5(6) . . . . ?
P3 C6 C91 C92 -155.1(3) . . . . ?
C5 C6 C91 C96 -149.3(4) . . . . ?
P3 C6 C91 C96 29.1(5) . . . . ?
C91 C6 C5 C4 113(2) . . . . ?
P3 C6 C5 C4 -66(2) . . . . ?
C3 C4 C5 C6 158(2) . . . . ?
C61 C4 C5 C6 -22(2) . . . . ?
O2 P2 C41 C46 156.2(3) . . . . ?
C51 P2 C41 C46 -78.8(4) . . . . ?
C3 P2 C41 C46 33.7(4) . . . . ?
O2 P2 C41 C42 -23.8(4) . . . . ?
C51 P2 C41 C42 101.3(3) . . . . ?
C3 P2 C41 C42 -146.2(3) . . . . ?
O3 P3 C81 C86 130.0(3) . . . . ?
C71 P3 C81 C86 -106.8(4) . . . . ?
C6 P3 C81 C86 5.5(4) . . . . ?
O3 P3 C81 C82 -50.2(4) . . . . ?
C71 P3 C81 C82 73.1(4) . . . . ?
C6 P3 C81 C82 -174.6(3) . . . . ?
O1 P1 C11 C12 -3.1(4) . . . . ?
C21 P1 C11 C12 120.7(3) . . . . ?
C1 P1 C11 C12 -129.4(3) . . . . ?
O1 P1 C11 C16 -179.1(3) . . . . ?
C21 P1 C11 C16 -55.3(4) . . . . ?
C1 P1 C11 C16 54.6(4) . . . . ?
C42 C41 C46 C45 -0.8(6) . . . . ?
P2 C41 C46 C45 179.3(3) . . . . ?
C32 C31 C36 C35 0.6(6) . . . . ?
C1 C31 C36 C35 -178.7(4) . . . . ?
C82 C81 C86 C85 1.4(6) . . . . ?
P3 C81 C86 C85 -178.8(3) . . . . ?
O1 P1 C21 C22 -156.6(4) . . . . ?
C11 P1 C21 C22 80.2(5) . . . . ?
C1 P1 C21 C22 -32.3(5) . . . . ?
O1 P1 C21 C26 26.0(4) . . . . ?
C11 P1 C21 C26 -97.1(4) . . . . ?
C1 P1 C21 C26 150.3(3) . . . . ?
C75 C76 C71 C72 0.8(6) . . . . ?
C75 C76 C71 P3 -179.5(3) . . . . ?
O3 P3 C71 C76 161.8(3) . . . . ?
C81 P3 C71 C76 38.3(4) . . . . ?
C6 P3 C71 C76 -74.1(4) . . . . ?
O3 P3 C71 C72 -18.4(4) . . . . ?
C81 P3 C71 C72 -142.0(3) . . . . ?
C6 P3 C71 C72 105.7(4) . . . . ?
C92 C91 C96 C95 -1.0(7) . . . . ?
C6 C91 C96 C95 174.8(4) . . . . ?
C96 C91 C92 C93 0.1(7) . . . . ?
C6 C91 C92 C93 -175.8(4) . . . . ?
C52 C51 C56 C55 0.8(6) . . . . ?
P2 C51 C56 C55 178.9(3) . . . . ?
C66 C61 C62 C63 1.5(7) . . . . ?
C4 C61 C62 C63 178.5(4) . . . . ?
C46 C41 C42 C43 -0.1(6) . . . . ?
P2 C41 C42 C43 179.8(3) . . . . ?
C36 C31 C32 C33 -0.5(7) . . . . ?
C1 C31 C32 C33 178.9(4) . . . . ?
C71 C76 C75 C74 -1.0(7) . . . . ?
C12 C11 C16 C15 0.3(6) . . . . ?
P1 C11 C16 C15 176.2(3) . . . . ?
C61 C66 C65 C64 -1.6(7) . . . . ?
C76 C71 C72 C73 -0.3(7) . . . . ?
P3 C71 C72 C73 179.9(4) . . . . ?
C56 C51 C52 C53 -0.6(7) . . . . ?
P2 C51 C52 C53 -178.5(4) . . . . ?
C51 C52 C53 C54 0.2(8) . . . . ?
C52 C53 C54 C55 0.0(8) . . . . ?
C15 C14 C13 C12 -0.5(8) . . . . ?
C66 C65 C64 C63 1.8(8) . . . . ?
C91 C92 C93 C94 0.9(7) . . . . ?
C95 C94 C93 C92 -1.0(8) . . . . ?
C33 C34 C35 C36 1.6(8) . . . . ?
C31 C36 C35 C34 -1.2(7) . . . . ?
C86 C81 C82 C83 -2.6(7) . . . . ?
P3 C81 C82 C83 177.5(4) . . . . ?
C41 C42 C43 C44 0.3(7) . . . . ?
C16 C11 C12 C13 -1.9(6) . . . . ?
P1 C11 C12 C13 -178.0(3) . . . . ?
C14 C13 C12 C11 2.0(7) . . . . ?
C41 C46 C45 C44 1.5(7) . . . . ?
C93 C94 C95 C96 0.2(8) . . . . ?
C91 C96 C95 C94 0.9(8) . . . . ?
C26 C21 C22 C23 0.0(9) . . . . ?
P1 C21 C22 C23 -177.3(5) . . . . ?
C76 C75 C74 C73 0.9(8) . . . . ?
C35 C34 C33 C32 -1.4(8) . . . . ?
C31 C32 C33 C34 0.8(8) . . . . ?
C13 C14 C15 C16 -1.0(7) . . . . ?
C11 C16 C15 C14 1.2(7) . . . . ?
C53 C54 C55 C56 0.1(8) . . . . ?
C51 C56 C55 C54 -0.6(7) . . . . ?
C83 C84 C85 C86 -0.6(8) . . . . ?
C81 C86 C85 C84 0.3(7) . . . . ?
C65 C64 C63 C62 -0.3(8) . . . . ?
C61 C62 C63 C64 -1.4(8) . . . . ?
C42 C43 C44 C45 0.4(8) . . . . ?
C46 C45 C44 C43 -1.3(8) . . . . ?
C85 C84 C83 C82 -0.7(9) . . . . ?
C81 C82 C83 C84 2.4(8) . . . . ?
C22 C21 C26 C25 -1.7(8) . . . . ?
P1 C21 C26 C25 175.7(5) . . . . ?
C75 C74 C73 C72 -0.4(8) . . . . ?
C71 C72 C73 C74 0.1(8) . . . . ?
C23 C24 C25 C26 -2.9(17) . . . . ?
C21 C26 C25 C24 3.2(12) . . . . ?
C25 C24 C23 C22 1.2(17) . . . . ?
C21 C22 C23 C24 0.3(12) . . . . ?

loop_
_cod_related_entry_id
_cod_related_entry_database
_cod_related_entry_code
1 ChemSpider 30653152
